data_4326665
loop_
_publ_author_name
'John P. S. Mowat'
'Stuart R. Miller'
'John M. Griffin'
'Valerie R. Seymour'
'Sharon E. Ashbrook'
'Stephen P. Thompson'
'David Fairen-Jimenez'
'Ana-Maria Banu'
'Tina D\"uren'
'Paul A. Wright'

_publ_section_title
;
 Structural Chemistry, monoclinic-to-orthorhombic Phase Transition, and
 CO2 Adsorption Behavior of the Small Pore Scandium Terephthalate,
 Sc2(O2CC6H4CO2)3, and Its Nitro- And Amino-Functionalized Derivatives
;
_journal_name_full 'Inorganic Chemistry'
_journal_page_first 10844
_journal_page_last 10858
_journal_paper_doi 10.1021/ic201387d
_journal_volume 50
_journal_year 2011
_chemical_formula_sum 'C12 O6 Sc'
_chemical_formula_weight 285.08
_space_group_IT_number 15
_symmetry_cell_setting monoclinic
_symmetry_space_group_name_Hall '-C 2yc'
_symmetry_space_group_name_H-M 'C 1 2/c 1'
_audit_author_name JPSM
_audit_creation_date 2011-05-31T14:42
_audit_creation_method 'from EXP file using GSAS2CIF'
_audit_update_record ' 2011-05-31T14:42  Initial CIF as created by GSAS2CIF'
_cell_angle_alpha 90.0
_cell_angle_beta 111.4791(8)
_cell_angle_gamma 90.0
_cell_formula_units_Z 8
_cell_length_a 8.75434(14)
_cell_length_b 34.38536(13)
_cell_length_c 11.14542(8)
_cell_measurement_temperature 140
_cell_volume 3122.01(6)
_computing_structure_refinement GSAS
_diffrn_ambient_temperature 140
_diffrn_radiation_polarisn_ratio 0.93
_diffrn_radiation_probe x-ray
_diffrn_radiation_wavelength 0.826019
_diffrn_source synchrotron
_exptl_absorpt_correction_T_max 1.00000
_exptl_absorpt_correction_T_min 1.00000
_exptl_absorpt_process_details
;   GSAS Absorption/surface roughness correction: function number 0
 No correction is applied.
;
_exptl_crystal_density_diffrn 1.21
_pd_block_id 2011-05-31T14:42|CUT|JPSM|i11
_pd_calc_method 'Rietveld Refinement'
_pd_meas_2theta_range_inc 0.003
_pd_meas_2theta_range_max 141.95401
_pd_meas_2theta_range_min 2.832
_pd_phase_name 'from C:/GSASSoln/ScBDC/Full-Temp-Series/ScBDC-model/monoclinic C2c'
_pd_proc_2theta_range_inc 0.003
_pd_proc_2theta_range_max 141.95529
_pd_proc_2theta_range_min 2.833282
_pd_proc_info_datetime 2011-05-31T14:42:23
_pd_proc_ls_background_function
;   GSAS Background function number 1 with 36 terms.
 Shifted Chebyshev function of 1st kind
      1:    27.9201     2:   -2.59519     3:   -4.22523     4:    3.98099    
      5:    2.01620     6:   -4.28129     7:    1.26038     8:    2.17261    
      9:  -0.971632    10:  -0.853325    11:   0.337412    12:   0.364468    
     13:   9.419350E-0314:  -0.149237    15:  -0.144668    16:   7.877720E-02
     17:   0.249659    18:   0.110227    19:   0.126958    20:   8.566350E-02
     21:  -8.177400E-0222:  -9.879810E-0223:   0.429761    24:   3.020160E-02
     25:   0.178557    26:  -0.469517    27:   0.330064    28:   0.123732    
     29:   0.219893    30:  -0.137279    31:   0.179696    32:   6.561570E-02
     33:  -3.319460E-0234:   0.118153    35:   5.568870E-0336:   0.205767    
;
_pd_proc_ls_peak_cutoff 0.00008
_pd_proc_ls_profile_function
;
 CW Profile function number 3 with  19 terms
 Pseudovoigt profile coefficients as parameterized in
 P. Thompson, D.E. Cox & J.B. Hastings (1987). J. Appl. Cryst.,20,79-83.
 Asymmetry correction of L.W. Finger, D.E. Cox & A. P. Jephcoat (1994).
 J. Appl. Cryst.,27,892-900.
 Peak tails are ignored  where the intensity is below 0.0001 times the peak
   Aniso. broadening axis   0.0   0.0   1.0
;
_pd_proc_ls_prof_R_factor 0.0823
_pd_proc_ls_prof_wR_expected 0.0762
_pd_proc_ls_prof_wR_factor 0.1102
_refine_diff_density_max 0.188
_refine_diff_density_min -0.254
_refine_ls_goodness_of_fit_all 1.46
_refine_ls_matrix_type full
_refine_ls_number_parameters 64
_refine_ls_number_restraints 61
_refine_ls_R_Fsqd_factor 0.09034
_refine_ls_shift/su_max 0.04
_refine_ls_shift/su_mean 0.00
_reflns_d_resolution_high 1.600
_reflns_d_resolution_low 8.881
_reflns_limit_h_max 5
_reflns_limit_h_min 0
_reflns_limit_k_max 21
_reflns_limit_k_min 0
_reflns_limit_l_max 6
_reflns_limit_l_min -7
_reflns_number_total 404
_cod_data_source_file ic201387d_si_002_01.cif
_cod_data_source_block 140K_publ
_cod_original_cell_volume 3122.00(5)
_cod_original_sg_symbol_Hall -C_2yc
_cod_database_code 4326665
_cod_database_fobs_code 4326665
_gsas_exptl_extinct_corr_t_min 1.00000
_gsas_exptl_extinct_corr_t_max 1.00000

loop_
_symmetry_equiv_pos_site_id
_symmetry_equiv_pos_as_xyz
1 +x,+y,+z
2 -x,+y,-z+1/2
-1 -x,-y,-z
-2 +x,-y,+z+1/2
101 +x+1/2,+y+1/2,+z
102 -x+1/2,+y+1/2,-z+1/2
-101 -x+1/2,-y+1/2,-z
-102 +x+1/2,-y+1/2,+z+1/2

loop_
_atom_site_type_symbol
_atom_site_label
_atom_site_fract_x
_atom_site_fract_y
_atom_site_fract_z
_atom_site_occupancy
_atom_site_thermal_displace_type
_atom_site_U_iso_or_equiv
_atom_site_symmetry_multiplicity
Sc Sc1 0.0 0.36604(11) 0.25 1.0 Uiso 0.0001(8) 4
Sc Sc2 0.5 0.38714(11) 0.25 1.0 Uiso 0.0001(8) 4
O O1 0.2037(4) 0.36537(16) 0.4232(4) 1.0 Uiso 0.0001(8) 8
O O2 0.4214(4) 0.38742(15) 0.40591(26) 1.0 Uiso 0.0001(8) 8
O O3 0.1151(4) 0.40831(9) 0.18076(31) 1.0 Uiso 0.0001(8) 8
O O4 0.32673(29) 0.43037(13) 0.1614(5) 1.0 Uiso 0.0001(8) 8
O O5 -0.10956(32) 0.32225(13) 0.32356(31) 1.0 Uiso 0.0001(8) 8
O O6 -0.32766(34) 0.34422(9) 0.3401(5) 1.0 Uiso 0.0001(8) 8
C C1 0.3516(4) 0.37482(22) 0.47815(22) 1.0 Uiso 0.0108(20) 8
C C2 0.42794(30) 0.3784(4) 0.61758(12) 1.0 Uiso 0.0108(20) 8
C C3 0.33183(17) 0.3743(5) 0.69110(22) 1.0 Uiso 0.0108(20) 8
C C4 0.59598(20) 0.3751(5) 0.67608(16) 1.0 Uiso 0.0108(20) 8
C C5 0.17693(31) 0.43548(9) 0.1389(4) 1.0 Uiso 0.0108(20) 8
C C6 0.08434(27) 0.46751(5) 0.0612(4) 1.0 Uiso 0.0108(20) 8
C C7 -0.07746(24) 0.47270(7) 0.04792(27) 1.0 Uiso 0.0108(20) 8
C C8 0.16674(17) 0.49775(9) 0.0299(4) 1.0 Uiso 0.0108(20) 8
C C9 -0.22937(34) 0.31634(8) 0.3572(4) 1.0 Uiso 0.0108(20) 8
C C10 -0.24068(31) 0.28204(5) 0.42919(22) 1.0 Uiso 0.0108(20) 8
C C11 -0.11637(19) 0.25488(8) 0.46448(25) 1.0 Uiso 0.0108(20) 8
C C12 -0.36615(24) 0.27889(6) 0.47547(35) 1.0 Uiso 0.0108(20) 8

loop_
_atom_type_symbol
_atom_type_number_in_cell
_atom_type_scat_dispersion_real
_atom_type_scat_dispersion_imag
_atom_type_scat_Cromer_Mann_a1
_atom_type_scat_Cromer_Mann_a2
_atom_type_scat_Cromer_Mann_a3
_atom_type_scat_Cromer_Mann_a4
_atom_type_scat_Cromer_Mann_b1
_atom_type_scat_Cromer_Mann_b2
_atom_type_scat_Cromer_Mann_b3
_atom_type_scat_Cromer_Mann_b4
_atom_type_scat_Cromer_Mann_c
_atom_type_scat_source
Sc 8.0 0.000 0.000 9.18900 9.02130 7.36790 0.57290 1.64090 136.108 1.46800 51.3531 1.33290 International_Tables_Vol_C
O 48.0 0.000 0.000 3.04850 13.2771 2.28680 5.70110 1.54630 0.32390 0.86700 32.9089 0.25080 International_Tables_Vol_C
C 96.0 0.000 0.000 2.31000 20.8439 1.02000 10.2075 1.58860 0.56870 0.86500 51.6512 0.21560 International_Tables_Vol_C
H 0.0 0.000 0.000 0.49300 10.5109 0.32291 26.1257 0.14019 3.14236 0.04081 57.7997 0.00304 International_Tables_Vol_C

loop_
_geom_angle_atom_site_label_1
_geom_angle_atom_site_label_2
_geom_angle_atom_site_label_3
_geom_angle
_geom_angle_site_symmetry_1
_geom_angle_site_symmetry_3
_geom_angle_publ_flag
O1 Sc1 O1 178.7(4) 1_555 2_555 n
O1 Sc1 O3 89.14(17) 1_555 1_555 n
O1 Sc1 O3 91.74(18) 1_555 2_555 n
O1 Sc1 O5 89.35(17) 1_555 1_555 n
O1 Sc1 O5 89.75(17) 1_555 2_555 n
O1 Sc1 O3 91.74(18) 2_555 1_555 n
O1 Sc1 O3 89.14(17) 2_555 2_555 n
O1 Sc1 O5 89.75(17) 2_555 1_555 n
O1 Sc1 O5 89.35(17) 2_555 2_555 n
O3 Sc1 O3 90.90(24) 1_555 2_555 n
O3 Sc1 O5 178.16(14) 1_555 1_555 n
O3 Sc1 O5 90.21(14) 1_555 2_555 n
O3 Sc1 O5 90.21(14) 2_555 1_555 n
O3 Sc1 O5 178.16(14) 2_555 2_555 n
O5 Sc1 O5 88.72(25) 1_555 2_555 n
O2 Sc2 O2 180.0000(32) 1_555 2_655 n
O2 Sc2 O4 89.23(20) 1_555 1_555 n
O2 Sc2 O4 90.40(20) 1_555 2_655 n
O2 Sc2 O6 90.18(20) 1_555 1_655 n
O2 Sc2 O6 90.19(20) 1_555 2_555 n
O2 Sc2 O4 90.40(20) 2_655 1_555 n
O2 Sc2 O4 89.23(20) 2_655 2_655 n
O2 Sc2 O6 90.19(20) 2_655 1_655 n
O2 Sc2 O6 90.18(20) 2_655 2_555 n
O4 Sc2 O4 89.61(24) 1_555 2_655 n
O4 Sc2 O6 180.0000(23) 1_555 1_655 n
O4 Sc2 O6 90.22(13) 1_555 2_555 n
O4 Sc2 O6 90.22(13) 2_655 1_655 n
O4 Sc2 O6 180.0000(23) 2_655 2_555 n
O6 Sc2 O6 89.96(22) 1_655 2_555 n
Sc1 O1 C1 145.5(4) 1_555 1_555 n
Sc2 O2 C1 156.8(5) 1_555 1_555 n
Sc1 O3 C5 176.00(29) 1_555 1_555 n
Sc2 O4 C5 135.85(34) 1_555 1_555 n
Sc1 O5 C9 141.52(31) 1_555 1_555 n
Sc2 O6 C9 161.4(4) 1_455 1_555 n
O1 C1 O2 115.76(32) 1_555 1_555 n
O1 C1 C2 122.1(4) 1_555 1_555 n
O2 C1 C2 121.1(4) 1_555 1_555 n
C1 C2 C3 118.96(30) 1_555 1_555 n
C1 C2 C4 119.44(29) 1_555 1_555 n
C3 C2 C4 119.19(26) 1_555 1_555 n
C2 C3 C4 119.68(22) 1_555 2_656 n
C2 C4 C3 119.94(18) 1_555 2_656 n
O3 C5 O4 112.57(33) 1_555 1_555 n
O3 C5 C6 124.42(26) 1_555 1_555 n
O4 C5 C6 122.73(35) 1_555 1_555 n
C5 C6 C7 119.28(26) 1_555 1_555 n
C5 C6 C8 119.52(21) 1_555 1_555 n
C7 C6 C8 119.07(17) 1_555 1_555 n
C6 C7 C8 119.06(21) 1_555 -1_565 n
C6 C8 C7 119.06(15) 1_555 -1_565 n
O5 C9 O6 115.7(4) 1_555 1_555 n
O5 C9 C10 122.11(29) 1_555 1_555 n
O6 C9 C10 121.54(34) 1_555 1_555 n
C9 C10 C11 120.16(25) 1_555 1_555 n
C9 C10 C12 119.76(22) 1_555 1_555 n
C11 C10 C12 119.63(18) 1_555 1_555 n
C10 C11 C12 119.59(18) 1_555 -101_456 n
C10 C12 C11 119.62(17) 1_555 -101_456 n

loop_
_geom_bond_atom_site_label_1
_geom_bond_atom_site_label_2
_geom_bond_distance
_geom_bond_site_symmetry_2
_geom_bond_publ_flag
Sc1 O1 2.0942(31) 1_555 n
Sc1 O1 2.0942(31) 2_555 n
Sc1 O3 2.072(4) 1_555 n
Sc1 O3 2.072(4) 2_555 n
Sc1 O5 2.106(4) 1_555 n
Sc1 O5 2.106(4) 2_555 n
Sc2 O2 2.0902(32) 1_555 n
Sc2 O2 2.0902(32) 2_655 n
Sc2 O4 2.095(4) 1_555 n
Sc2 O4 2.095(4) 2_655 n
Sc2 O6 2.087(4) 1_655 n
Sc2 O6 2.087(4) 2_555 n
O1 Sc1 2.0942(31) 1_555 n
O1 O2 2.125(5) 1_555 n
O1 C1 1.256(4) 1_555 n
O2 Sc2 2.0902(32) 1_555 n
O2 O1 2.125(5) 1_555 n
O2 C1 1.253(4) 1_555 n
O3 Sc1 2.072(4) 1_555 n
O3 O4 2.085(5) 1_555 n
O3 C5 1.253(4) 1_555 n
O4 Sc2 2.095(4) 1_555 n
O4 O3 2.085(5) 1_555 n
O4 C5 1.2540(34) 1_555 n
O5 Sc1 2.106(4) 1_555 n
O5 O6 2.123(5) 1_555 n
O5 C9 1.253(4) 1_555 n
O6 Sc2 2.087(4) 1_455 n
O6 O5 2.123(5) 1_555 n
O6 C9 1.2552(35) 1_555 n
C1 O1 1.256(4) 1_555 n
C1 O2 1.253(4) 1_555 n
C1 C2 1.4547(27) 1_555 n
C2 C1 1.4547(27) 1_555 n
C2 C3 1.3800(35) 1_555 n
C2 C4 1.3783(30) 1_555 n
C3 C2 1.3800(35) 1_555 n
C3 C4 1.3808(26) 2_656 n
C4 C2 1.3783(30) 1_555 n
C4 C3 1.3808(26) 2_656 n
C5 O3 1.253(4) 1_555 n
C5 O4 1.2540(34) 1_555 n
C5 C6 1.4512(32) 1_555 n
C6 C5 1.4512(32) 1_555 n
C6 C7 1.3808(30) 1_555 n
C6 C8 1.3809(34) 1_555 n
C7 C6 1.3808(30) 1_555 n
C7 C8 1.3782(32) -1_565 n
C8 C6 1.3809(34) 1_555 n
C8 C7 1.3782(32) -1_565 n
C9 O5 1.253(4) 1_555 n
C9 O6 1.2552(35) 1_555 n
C9 C10 1.4501(32) 1_555 n
C10 C9 1.4501(32) 1_555 n
C10 C11 1.3775(28) 1_555 n
C10 C12 1.378(4) 1_555 n
C11 C10 1.3775(28) 1_555 n
C11 C12 1.3765(32) -101_346 n
C12 C10 1.378(4) 1_555 n
C12 C11 1.3765(32) -101_346 n
